data_4336080
loop_
_publ_author_name
'Andrew C. Behrle'
'Charles L. Barnes'
'Nikolas Kaltsoyannis'
'Justin R. Walensky'

_publ_section_title
;
 Systematic Investigation of Thorium(IV)- and Uranium(IV)-Ligand Bonding
 in Dithiophosphonate, Thioselenophosphinate, and Diselenophosphonate
 Complexes
;
_journal_name_full 'Inorganic Chemistry'
_journal_page_first 10623
_journal_page_last 10631
_journal_paper_doi 10.1021/ic401642a
_journal_volume 52
_journal_year 2013
_chemical_formula_moiety 'C52 H48 O P4 S4 Se4 U'
_chemical_formula_sum 'C52 H48 O P4 S4 Se4 U'
_chemical_formula_weight 1494.89
_chemical_name_systematic
; 
 ? 
;
_space_group_IT_number 2
_symmetry_cell_setting triclinic
_symmetry_space_group_name_Hall '-P 1'
_symmetry_space_group_name_H-M 'P -1'
_atom_sites_solution_hydrogens geom
_atom_sites_solution_primary direct
_atom_sites_solution_secondary difmap
_audit_creation_method SHELXL-97
_cell_angle_alpha 94.9000(10)
_cell_angle_beta 95.022(2)
_cell_angle_gamma 96.663(2)
_cell_formula_units_Z 2
_cell_length_a 11.0436(15)
_cell_length_b 13.4223(18)
_cell_length_c 18.694(3)
_cell_measurement_temperature 173(2)
_cell_volume 2728.9(7)
_computing_cell_refinement 'APEX2 (Bruker AXS, 2008)'
_computing_data_collection 'APEX2 (Bruker AXS, 2008)'
_computing_data_reduction 'APEX2 (Bruker AXS, 2008)'
_computing_molecular_graphics 'X-SEED, Barbour, 2001'
_computing_publication_material 'CIFTAB (Sheldrick, 1997)'
_computing_structure_refinement 'SHELXL-97 (Sheldrick, 1997)'
_computing_structure_solution 'SHELXS-97 (Sheldrick, 1990)'
_diffrn_ambient_temperature 173(2)
_diffrn_measured_fraction_theta_full 0.986
_diffrn_measured_fraction_theta_max 0.986
_diffrn_measurement_device_type 'Bruker APEXII CCD area detector'
_diffrn_measurement_method 'omega scans'
_diffrn_radiation_monochromator graphite
_diffrn_radiation_source 'fine-focus sealed tube'
_diffrn_radiation_type MoK\a
_diffrn_radiation_wavelength 0.71073
_diffrn_reflns_av_R_equivalents 0.0331
_diffrn_reflns_av_sigmaI/netI 0.0428
_diffrn_reflns_limit_h_max 14
_diffrn_reflns_limit_h_min -14
_diffrn_reflns_limit_k_max 17
_diffrn_reflns_limit_k_min -17
_diffrn_reflns_limit_l_max 24
_diffrn_reflns_limit_l_min -24
_diffrn_reflns_number 32107
_diffrn_reflns_theta_full 27.48
_diffrn_reflns_theta_max 27.48
_diffrn_reflns_theta_min 1.10
_diffrn_standards_decay_% 0.0
_exptl_absorpt_coefficient_mu 5.949
_exptl_absorpt_correction_T_max 0.5877
_exptl_absorpt_correction_T_min 0.5877
_exptl_absorpt_correction_type multi-scan
_exptl_absorpt_process_details
;    
 Data were corrected for decay and absorption using the program SADABS
 (Sheldrick, G. M. (2003). SADABS. Version 2.10. University of
 G\"ottigen, Germany).
;
_exptl_crystal_density_diffrn 1.819
_exptl_crystal_F_000 1440
_exptl_crystal_size_max 0.10
_exptl_crystal_size_mid 0.10
_exptl_crystal_size_min 0.10
_refine_diff_density_max 1.924
_refine_diff_density_min -2.116
_refine_diff_density_rms 0.178
_refine_ls_extinction_method none
_refine_ls_goodness_of_fit_ref 1.075
_refine_ls_hydrogen_treatment constr
_refine_ls_matrix_type full
_refine_ls_number_parameters 595
_refine_ls_number_reflns 12348
_refine_ls_number_restraints 0
_refine_ls_restrained_S_all 1.075
_refine_ls_R_factor_all 0.0548
_refine_ls_R_factor_gt 0.0445
_refine_ls_shift/su_max 0.002
_refine_ls_shift/su_mean 0.000
_refine_ls_structure_factor_coef Fsqd
_refine_ls_weighting_details 'calc w=1/[\s^2^(Fo^2^)+(0.0603P)^2^+18.2208P] where P=(Fo^2^+2Fc^2^)/3'
_refine_ls_weighting_scheme calc
_refine_ls_wR_factor_gt 0.1248
_refine_ls_wR_factor_ref 0.1311
_reflns_number_gt 10565
_reflns_number_total 12348
_reflns_threshold_expression >2sigma(I)
_cod_data_source_file ic401642a_si_004.cif
_cod_data_source_block complex7
_cod_original_cell_volume 2728.9(6)
_cod_database_code 4336080

loop_
_symmetry_equiv_pos_as_xyz
'x, y, z'
'-x, -y, -z'

loop_
_atom_site_label
_atom_site_type_symbol
_atom_site_fract_x
_atom_site_fract_y
_atom_site_fract_z
_atom_site_U_iso_or_equiv
_atom_site_adp_type
_atom_site_occupancy
_atom_site_symmetry_multiplicity
_atom_site_calc_flag
_atom_site_refinement_flags
_atom_site_disorder_assembly
_atom_site_disorder_group
U1 U 0.73488(2) 0.741006(16) 0.741404(12) 0.01935(7) Uani 1 1 d . . .
S1 S 0.86930(11) 0.90546(9) 0.67332(6) 0.0421(3) Uani 0.50 1 d P A 1
S3 S 0.62484(12) 0.53480(9) 0.69021(7) 0.0448(3) Uani 0.50 1 d P A 1
S5 S 0.47984(11) 0.69185(9) 0.77308(7) 0.0431(3) Uani 0.50 1 d P A 1
S7 S 0.96424(12) 0.82863(9) 0.82390(7) 0.0465(3) Uani 0.50 1 d P A 1
S2 S 0.59404(13) 0.76700(10) 0.61070(7) 0.0504(3) Uani 0.50 1 d P A 1
S4 S 0.91677(12) 0.64128(9) 0.67415(7) 0.0483(3) Uani 0.50 1 d P A 1
S6 S 0.66199(10) 0.92049(9) 0.81185(7) 0.0413(3) Uani 0.50 1 d P A 1
S8 S 0.76368(10) 0.63550(8) 0.86983(6) 0.0367(2) Uani 0.50 1 d P A 1
Se1 Se 0.86930(11) 0.90546(9) 0.67332(6) 0.0421(3) Uani 0.50 1 d P A 2
Se3 Se 0.62484(12) 0.53480(9) 0.69021(7) 0.0448(3) Uani 0.50 1 d P A 2
Se5 Se 0.47984(11) 0.69185(9) 0.77308(7) 0.0431(3) Uani 0.50 1 d P A 2
Se7 Se 0.96424(12) 0.82863(9) 0.82390(7) 0.0465(3) Uani 0.50 1 d P A 2
Se2 Se 0.59404(13) 0.76700(10) 0.61070(7) 0.0504(3) Uani 0.50 1 d P A 2
Se4 Se 0.91677(12) 0.64128(9) 0.67415(7) 0.0483(3) Uani 0.50 1 d P A 2
Se6 Se 0.66199(10) 0.92049(9) 0.81185(7) 0.0413(3) Uani 0.50 1 d P A 2
Se8 Se 0.76368(10) 0.63550(8) 0.86983(6) 0.0367(2) Uani 0.50 1 d P A 2
P1 P 0.73630(15) 0.86938(13) 0.58578(9) 0.0251(3) Uani 1 1 d . . .
P2 P 0.79355(15) 0.50906(12) 0.65734(9) 0.0238(3) Uani 1 1 d . . .
P3 P 0.48414(15) 0.84300(12) 0.81175(9) 0.0230(3) Uani 1 1 d . . .
P4 P 0.92456(15) 0.73397(12) 0.90270(8) 0.0220(3) Uani 1 1 d . . .
C1 C 0.8013(7) 0.8195(5) 0.5066(4) 0.0306(14) Uani 1 1 d . A .
C2 C 0.9219(8) 0.8528(6) 0.4946(4) 0.0406(17) Uani 1 1 d . . .
H2A H 0.9719 0.8995 0.5290 0.049 Uiso 1 1 calc R A .
C3 C 0.9683(9) 0.8167(8) 0.4314(5) 0.053(2) Uani 1 1 d . A .
H3A H 1.0505 0.8389 0.4234 0.064 Uiso 1 1 calc R . .
C4 C 0.8975(10) 0.7501(8) 0.3812(5) 0.057(2) Uani 1 1 d . . .
H4A H 0.9300 0.7271 0.3383 0.068 Uiso 1 1 calc R A .
C5 C 0.7788(10) 0.7163(8) 0.3927(5) 0.061(3) Uani 1 1 d . A .
H5A H 0.7296 0.6687 0.3584 0.073 Uiso 1 1 calc R . .
C6 C 0.7317(8) 0.7526(7) 0.4550(5) 0.047(2) Uani 1 1 d . . .
H6A H 0.6491 0.7306 0.4621 0.057 Uiso 1 1 calc R A .
C7 C 0.6792(6) 0.9849(5) 0.5632(4) 0.0277(13) Uani 1 1 d . A .
C8 C 0.6001(9) 1.0272(6) 0.6072(5) 0.049(2) Uani 1 1 d . . .
H8A H 0.5722 0.9934 0.6464 0.058 Uiso 1 1 calc R A .
C9 C 0.5618(9) 1.1198(7) 0.5936(5) 0.051(2) Uani 1 1 d . A .
H9A H 0.5084 1.1490 0.6241 0.061 Uiso 1 1 calc R . .
C10 C 0.5992(7) 1.1687(5) 0.5379(4) 0.0397(18) Uani 1 1 d . . .
H10A H 0.5726 1.2319 0.5298 0.048 Uiso 1 1 calc R A .
C11 C 0.6763(9) 1.1272(6) 0.4924(5) 0.048(2) Uani 1 1 d . A .
H11A H 0.7027 1.1617 0.4532 0.057 Uiso 1 1 calc R . .
C12 C 0.7151(8) 1.0338(6) 0.5046(4) 0.045(2) Uani 1 1 d . . .
H12A H 0.7661 1.0039 0.4728 0.054 Uiso 1 1 calc R A .
C13 C 0.8530(7) 0.4121(6) 0.7067(4) 0.0314(15) Uani 1 1 d . A .
C14 C 0.8003(8) 0.3129(6) 0.6905(5) 0.045(2) Uani 1 1 d . . .
H14A H 0.7385 0.2954 0.6514 0.054 Uiso 1 1 calc R A .
C15 C 0.8388(10) 0.2391(8) 0.7323(7) 0.069(3) Uani 1 1 d . A .
H15A H 0.8044 0.1707 0.7211 0.082 Uiso 1 1 calc R . .
C16 C 0.9267(12) 0.2654(11) 0.7898(7) 0.078(4) Uani 1 1 d . . .
H16A H 0.9513 0.2153 0.8190 0.094 Uiso 1 1 calc R A .
C17 C 0.9783(12) 0.3621(12) 0.8050(6) 0.080(4) Uani 1 1 d . A .
H17A H 1.0398 0.3788 0.8444 0.096 Uiso 1 1 calc R . .
C18 C 0.9431(8) 0.4377(8) 0.7642(4) 0.048(2) Uani 1 1 d . . .
H18A H 0.9798 0.5055 0.7754 0.058 Uiso 1 1 calc R A .
C19 C 0.7789(7) 0.4613(5) 0.5632(3) 0.0294(14) Uani 1 1 d . A .
C20 C 0.8736(8) 0.4154(6) 0.5365(4) 0.0427(18) Uani 1 1 d . . .
H20A H 0.9433 0.4064 0.5676 0.051 Uiso 1 1 calc R A .
C21 C 0.8656(10) 0.3825(7) 0.4634(5) 0.053(2) Uani 1 1 d . A .
H21A H 0.9301 0.3503 0.4449 0.064 Uiso 1 1 calc R . .
C22 C 0.7650(11) 0.3961(7) 0.4175(5) 0.061(3) Uani 1 1 d . . .
H22A H 0.7609 0.3743 0.3676 0.073 Uiso 1 1 calc R A .
C23 C 0.6710(10) 0.4416(8) 0.4447(5) 0.058(2) Uani 1 1 d . A .
H23A H 0.6016 0.4508 0.4133 0.069 Uiso 1 1 calc R . .
C24 C 0.6766(8) 0.4740(7) 0.5172(4) 0.0455(19) Uani 1 1 d . . .
H24A H 0.6110 0.5048 0.5357 0.055 Uiso 1 1 calc R A .
C25 C 0.3746(6) 0.9020(5) 0.7575(3) 0.0255(13) Uani 1 1 d . A .
C26 C 0.2719(7) 0.8441(5) 0.7219(4) 0.0323(15) Uani 1 1 d . . .
H26A H 0.2622 0.7731 0.7234 0.039 Uiso 1 1 calc R A .
C27 C 0.1831(7) 0.8888(6) 0.6839(4) 0.0407(18) Uani 1 1 d . A .
H27A H 0.1124 0.8487 0.6598 0.049 Uiso 1 1 calc R . .
C28 C 0.1977(7) 0.9930(6) 0.6811(4) 0.0403(18) Uani 1 1 d . . .
H28A H 0.1377 1.0238 0.6543 0.048 Uiso 1 1 calc R A .
C29 C 0.2985(7) 1.0507(6) 0.7171(4) 0.0387(17) Uani 1 1 d . A .
H29A H 0.3072 1.1218 0.7159 0.046 Uiso 1 1 calc R . .
C30 C 0.3879(7) 1.0066(6) 0.7550(4) 0.0363(16) Uani 1 1 d . . .
H30A H 0.4581 1.0472 0.7794 0.044 Uiso 1 1 calc R A .
C31 C 0.4380(6) 0.8538(5) 0.9030(3) 0.0256(13) Uani 1 1 d . A .
C32 C 0.4890(7) 0.7945(6) 0.9521(4) 0.0358(16) Uani 1 1 d . . .
H32A H 0.5411 0.7469 0.9369 0.043 Uiso 1 1 calc R A .
C33 C 0.4631(8) 0.8054(6) 1.0232(4) 0.0447(19) Uani 1 1 d . A .
H33A H 0.4973 0.7647 1.0569 0.054 Uiso 1 1 calc R . .
C34 C 0.3876(7) 0.8755(6) 1.0459(4) 0.0391(17) Uani 1 1 d . . .
H34A H 0.3700 0.8826 1.0948 0.047 Uiso 1 1 calc R A .
C35 C 0.3381(7) 0.9353(6) 0.9962(4) 0.0375(17) Uani 1 1 d . A .
H35A H 0.2869 0.9837 1.0112 0.045 Uiso 1 1 calc R . .
C36 C 0.3638(7) 0.9239(6) 0.9250(4) 0.0331(15) Uani 1 1 d . . .
H36A H 0.3300 0.9646 0.8911 0.040 Uiso 1 1 calc R A .
C37 C 0.9104(6) 0.8032(5) 0.9882(3) 0.0255(13) Uani 1 1 d . A .
C38 C 0.8087(7) 0.7888(6) 1.0258(4) 0.0406(18) Uani 1 1 d . . .
H38A H 0.7409 0.7412 1.0063 0.049 Uiso 1 1 calc R A .
C39 C 0.8046(8) 0.8431(7) 1.0917(5) 0.048(2) Uani 1 1 d . A .
H39A H 0.7347 0.8317 1.1174 0.058 Uiso 1 1 calc R . .
C40 C 0.9002(8) 0.9129(6) 1.1200(4) 0.0384(17) Uani 1 1 d . . .
H40A H 0.8954 0.9516 1.1644 0.046 Uiso 1 1 calc R A .
C41 C 1.0041(8) 0.9273(5) 1.0840(4) 0.0371(16) Uani 1 1 d . A .
H41A H 1.0721 0.9741 1.1043 0.044 Uiso 1 1 calc R . .
C42 C 1.0083(7) 0.8725(5) 1.0175(4) 0.0339(15) Uani 1 1 d . . .
H42A H 1.0789 0.8830 0.9922 0.041 Uiso 1 1 calc R A .
C43 C 1.0530(6) 0.6651(5) 0.9227(4) 0.0255(13) Uani 1 1 d . A .
C44 C 1.1387(7) 0.6521(6) 0.8729(4) 0.0386(17) Uani 1 1 d . . .
H44A H 1.1318 0.6807 0.8282 0.046 Uiso 1 1 calc R A .
C45 C 1.2335(8) 0.5968(7) 0.8899(5) 0.052(2) Uani 1 1 d . A .
H45A H 1.2923 0.5880 0.8564 0.062 Uiso 1 1 calc R . .
C46 C 1.2447(7) 0.5543(7) 0.9545(5) 0.049(2) Uani 1 1 d . . .
H46A H 1.3097 0.5156 0.9648 0.059 Uiso 1 1 calc R A .
C47 C 1.1622(8) 0.5681(6) 1.0034(5) 0.0450(19) Uani 1 1 d . A .
H47A H 1.1706 0.5402 1.0483 0.054 Uiso 1 1 calc R . .
C48 C 1.0651(7) 0.6231(6) 0.9874(4) 0.0369(16) Uani 1 1 d . . .
H48A H 1.0071 0.6317 1.0213 0.044 Uiso 1 1 calc R A .
C49 C 0.4668(9) 0.7105(7) 0.2166(5) 0.056(2) Uani 1 1 d . . .
H49A H 0.4311 0.7747 0.2152 0.068 Uiso 1 1 calc R . .
H49B H 0.4638 0.6886 0.2658 0.068 Uiso 1 1 calc R . .
C50 C 0.3959(8) 0.6307(6) 0.1614(5) 0.0463(19) Uani 1 1 d . . .
H50A H 0.3517 0.6619 0.1225 0.056 Uiso 1 1 calc R . .
H50B H 0.3361 0.5859 0.1842 0.056 Uiso 1 1 calc R . .
C51 C 0.4946(9) 0.5727(7) 0.1322(5) 0.056(2) Uani 1 1 d . . .
H51A H 0.4803 0.5007 0.1409 0.067 Uiso 1 1 calc R . .
H51B H 0.4973 0.5777 0.0798 0.067 Uiso 1 1 calc R . .
C52 C 0.6119(10) 0.6245(8) 0.1747(8) 0.076(3) Uani 1 1 d . . .
H52A H 0.6344 0.5870 0.2162 0.091 Uiso 1 1 calc R . .
H52C H 0.6801 0.6284 0.1436 0.091 Uiso 1 1 calc R . .
O5 O 0.5874(7) 0.7231(5) 0.1991(4) 0.070(2) Uani 1 1 d . . .

loop_
_atom_site_aniso_label
_atom_site_aniso_U_11
_atom_site_aniso_U_22
_atom_site_aniso_U_33
_atom_site_aniso_U_23
_atom_site_aniso_U_13
_atom_site_aniso_U_12
U1 0.02126(12) 0.01975(11) 0.01725(11) 0.00214(8) 0.00117(8) 0.00378(8)
S1 0.0388(6) 0.0497(7) 0.0392(6) 0.0149(5) 0.0010(5) 0.0061(5)
S3 0.0507(7) 0.0415(6) 0.0428(6) 0.0014(5) 0.0045(5) 0.0112(5)
S5 0.0438(6) 0.0427(6) 0.0449(6) 0.0028(5) 0.0097(5) 0.0114(5)
S7 0.0555(7) 0.0423(6) 0.0397(6) 0.0038(5) -0.0038(5) 0.0047(5)
S2 0.0535(7) 0.0520(7) 0.0454(7) 0.0161(6) -0.0026(6) 0.0026(6)
S4 0.0489(7) 0.0438(6) 0.0509(7) -0.0105(5) 0.0157(6) 0.0033(5)
S6 0.0369(6) 0.0417(6) 0.0451(6) -0.0052(5) 0.0080(5) 0.0080(5)
S8 0.0390(6) 0.0358(5) 0.0338(5) 0.0056(4) -0.0050(4) 0.0030(4)
Se1 0.0388(6) 0.0497(7) 0.0392(6) 0.0149(5) 0.0010(5) 0.0061(5)
Se3 0.0507(7) 0.0415(6) 0.0428(6) 0.0014(5) 0.0045(5) 0.0112(5)
Se5 0.0438(6) 0.0427(6) 0.0449(6) 0.0028(5) 0.0097(5) 0.0114(5)
Se7 0.0555(7) 0.0423(6) 0.0397(6) 0.0038(5) -0.0038(5) 0.0047(5)
Se2 0.0535(7) 0.0520(7) 0.0454(7) 0.0161(6) -0.0026(6) 0.0026(6)
Se4 0.0489(7) 0.0438(6) 0.0509(7) -0.0105(5) 0.0157(6) 0.0033(5)
Se6 0.0369(6) 0.0417(6) 0.0451(6) -0.0052(5) 0.0080(5) 0.0080(5)
Se8 0.0390(6) 0.0358(5) 0.0338(5) 0.0056(4) -0.0050(4) 0.0030(4)
P1 0.0265(8) 0.0268(8) 0.0230(8) 0.0073(6) 0.0012(6) 0.0042(6)
P2 0.0263(8) 0.0248(8) 0.0204(8) -0.0011(6) 0.0011(6) 0.0066(6)
P3 0.0228(8) 0.0230(7) 0.0235(8) 0.0007(6) 0.0040(6) 0.0041(6)
P4 0.0243(8) 0.0236(8) 0.0178(7) 0.0029(6) 0.0004(6) 0.0024(6)
C1 0.036(4) 0.029(3) 0.030(3) 0.010(3) 0.005(3) 0.012(3)
C2 0.042(4) 0.043(4) 0.040(4) 0.005(3) 0.012(3) 0.009(3)
C3 0.048(5) 0.069(6) 0.051(5) 0.015(5) 0.020(4) 0.027(5)
C4 0.071(6) 0.064(6) 0.044(5) 0.003(4) 0.016(5) 0.038(5)
C5 0.066(6) 0.071(7) 0.043(5) -0.013(5) 0.002(5) 0.017(5)
C6 0.046(5) 0.053(5) 0.043(5) -0.004(4) 0.008(4) 0.007(4)
C7 0.027(3) 0.028(3) 0.027(3) 0.005(3) -0.001(3) 0.003(3)
C8 0.069(6) 0.040(4) 0.047(5) 0.019(4) 0.023(4) 0.022(4)
C9 0.060(6) 0.044(5) 0.056(5) 0.013(4) 0.020(4) 0.023(4)
C10 0.044(4) 0.025(3) 0.047(5) 0.003(3) -0.013(4) 0.003(3)
C11 0.062(5) 0.041(4) 0.046(5) 0.022(4) 0.009(4) 0.014(4)
C12 0.061(5) 0.043(4) 0.039(4) 0.019(4) 0.016(4) 0.022(4)
C13 0.034(4) 0.040(4) 0.024(3) 0.008(3) 0.005(3) 0.018(3)
C14 0.044(4) 0.040(4) 0.059(5) 0.018(4) 0.015(4) 0.017(4)
C15 0.070(7) 0.056(6) 0.097(9) 0.046(6) 0.037(7) 0.031(5)
C16 0.085(8) 0.104(10) 0.073(8) 0.062(7) 0.036(7) 0.064(8)
C17 0.084(8) 0.131(12) 0.042(5) 0.036(7) 0.010(5) 0.068(8)
C18 0.052(5) 0.068(6) 0.028(4) 0.003(4) -0.002(3) 0.029(4)
C19 0.043(4) 0.027(3) 0.018(3) 0.000(2) 0.003(3) 0.006(3)
C20 0.054(5) 0.047(5) 0.029(4) -0.001(3) 0.010(3) 0.012(4)
C21 0.080(7) 0.047(5) 0.034(4) -0.008(4) 0.022(4) 0.011(5)
C22 0.099(8) 0.054(6) 0.025(4) -0.008(4) 0.015(5) -0.006(5)
C23 0.072(7) 0.068(6) 0.027(4) -0.004(4) -0.007(4) 0.006(5)
C24 0.052(5) 0.053(5) 0.032(4) 0.001(4) -0.003(4) 0.013(4)
C25 0.026(3) 0.027(3) 0.024(3) 0.004(3) 0.006(3) 0.005(3)
C26 0.033(4) 0.029(3) 0.034(4) 0.001(3) 0.002(3) 0.004(3)
C27 0.026(4) 0.049(5) 0.045(4) 0.001(4) -0.006(3) 0.005(3)
C28 0.034(4) 0.055(5) 0.035(4) 0.010(4) 0.000(3) 0.016(4)
C29 0.047(4) 0.032(4) 0.041(4) 0.011(3) 0.008(3) 0.013(3)
C30 0.039(4) 0.033(4) 0.038(4) 0.009(3) 0.004(3) 0.005(3)
C31 0.025(3) 0.027(3) 0.025(3) 0.001(3) 0.006(3) 0.003(2)
C32 0.042(4) 0.033(4) 0.035(4) 0.005(3) 0.007(3) 0.012(3)
C33 0.058(5) 0.047(5) 0.032(4) 0.013(3) 0.010(4) 0.009(4)
C34 0.042(4) 0.042(4) 0.032(4) 0.000(3) 0.012(3) -0.004(3)
C35 0.032(4) 0.044(4) 0.035(4) -0.009(3) 0.012(3) 0.003(3)
C36 0.035(4) 0.036(4) 0.029(4) 0.000(3) 0.005(3) 0.009(3)
C37 0.031(3) 0.026(3) 0.021(3) 0.006(2) 0.000(3) 0.006(3)
C38 0.033(4) 0.053(5) 0.034(4) -0.006(3) 0.005(3) 0.002(3)
C39 0.044(5) 0.064(6) 0.039(4) -0.001(4) 0.016(4) 0.011(4)
C40 0.063(5) 0.032(4) 0.022(3) 0.000(3) 0.007(3) 0.015(4)
C41 0.050(4) 0.030(4) 0.030(4) -0.001(3) 0.001(3) 0.004(3)
C42 0.043(4) 0.035(4) 0.023(3) 0.004(3) 0.005(3) 0.000(3)
C43 0.022(3) 0.027(3) 0.027(3) 0.000(3) 0.002(2) 0.002(2)
C44 0.034(4) 0.045(4) 0.041(4) 0.013(3) 0.013(3) 0.013(3)
C45 0.033(4) 0.061(6) 0.068(6) 0.014(5) 0.016(4) 0.016(4)
C46 0.032(4) 0.044(5) 0.071(6) 0.008(4) -0.005(4) 0.014(3)
C47 0.045(5) 0.045(5) 0.047(5) 0.013(4) -0.004(4) 0.011(4)
C48 0.039(4) 0.040(4) 0.035(4) 0.009(3) 0.004(3) 0.013(3)
C49 0.068(6) 0.045(5) 0.054(6) -0.004(4) 0.018(5) -0.005(4)
C50 0.052(5) 0.042(4) 0.044(5) 0.011(4) 0.008(4) -0.003(4)
C51 0.069(6) 0.040(5) 0.057(6) 0.001(4) 0.010(5) 0.002(4)
C52 0.059(7) 0.059(7) 0.109(10) -0.001(6) 0.013(6) 0.005(5)
O5 0.062(4) 0.060(4) 0.082(5) -0.011(4) 0.016(4) -0.016(3)

loop_
_atom_type_symbol
_atom_type_description
_atom_type_scat_dispersion_real
_atom_type_scat_dispersion_imag
_atom_type_scat_source
C C 0.0033 0.0016 'International Tables Vol C Tables 4.2.6.8 and 6.1.1.4'
H H 0.0000 0.0000 'International Tables Vol C Tables 4.2.6.8 and 6.1.1.4'
P P 0.1023 0.0942 'International Tables Vol C Tables 4.2.6.8 and 6.1.1.4'
S S 0.1246 0.1234 'International Tables Vol C Tables 4.2.6.8 and 6.1.1.4'
Se Se -0.0929 2.2259 'International Tables Vol C Tables 4.2.6.8 and 6.1.1.4'
U U -9.6767 9.6646 'International Tables Vol C Tables 4.2.6.8 and 6.1.1.4'
O O 0.0106 0.0060 'International Tables Vol C Tables 4.2.6.8 and 6.1.1.4'

loop_
_geom_angle_atom_site_label_1
_geom_angle_atom_site_label_2
_geom_angle_atom_site_label_3
_geom_angle
S2 U1 S4 95.81(4)
S2 U1 S6 91.31(4)
S4 U1 S6 149.52(4)
S2 U1 S8 149.11(4)
S4 U1 S8 92.55(4)
S6 U1 S8 96.39(4)
S2 U1 S7 138.69(4)
S4 U1 S7 76.09(4)
S6 U1 S7 79.04(4)
S8 U1 S7 72.20(3)
S2 U1 S3 77.06(4)
S4 U1 S3 72.32(4)
S6 U1 S3 138.11(4)
S8 U1 S3 77.31(3)
S7 U1 S3 134.47(4)
S2 U1 S5 76.04(4)
S4 U1 S5 137.67(4)
S6 U1 S5 72.80(3)
S8 U1 S5 77.79(3)
S7 U1 S5 135.79(4)
S3 U1 S5 65.37(3)
S2 U1 S1 72.37(4)
S4 U1 S1 77.57(4)
S6 U1 S1 76.47(4)
S8 U1 S1 138.52(3)
S7 U1 S1 66.32(3)
S3 U1 S1 134.08(4)
S5 U1 S1 134.82(3)
P1 S1 U1 86.26(6)
P2 S3 U1 87.61(6)
P3 S5 U1 87.54(6)
P4 S7 U1 88.60(6)
P1 S2 U1 89.34(6)
P2 S4 U1 89.22(6)
P3 S6 U1 88.76(6)
P4 S8 U1 88.35(6)
C7 P1 C1 106.4(3)
C7 P1 S2 110.2(2)
C1 P1 S2 110.0(2)
C7 P1 S1 107.8(2)
C1 P1 S1 111.3(2)
S2 P1 S1 110.98(9)
C19 P2 C13 106.0(3)
C19 P2 S3 110.8(2)
C13 P2 S3 109.6(2)
C19 P2 S4 109.8(2)
C13 P2 S4 109.9(3)
S3 P2 S4 110.64(9)
C25 P3 C31 105.9(3)
C25 P3 S5 110.2(2)
C31 P3 S5 110.7(2)
C25 P3 S6 110.3(2)
C31 P3 S6 109.2(2)
S5 P3 S6 110.54(8)
C37 P4 C43 103.3(3)
C37 P4 S7 112.1(2)
C43 P4 S7 109.6(2)
C37 P4 S8 109.9(2)
C43 P4 S8 111.2(2)
S7 P4 S8 110.61(9)
C6 C1 C2 118.3(7)
C6 C1 P1 121.0(6)
C2 C1 P1 120.6(6)
C1 C2 C3 119.5(8)
C1 C2 H2A 120.2
C3 C2 H2A 120.2
C4 C3 C2 121.0(9)
C4 C3 H3A 119.5
C2 C3 H3A 119.5
C3 C4 C5 120.0(8)
C3 C4 H4A 120.0
C5 C4 H4A 120.0
C4 C5 C6 119.3(9)
C4 C5 H5A 120.4
C6 C5 H5A 120.4
C1 C6 C5 121.9(9)
C1 C6 H6A 119.1
C5 C6 H6A 119.1
C12 C7 C8 119.3(7)
C12 C7 P1 122.0(6)
C8 C7 P1 118.7(5)
C7 C8 C9 119.5(7)
C7 C8 H8A 120.2
C9 C8 H8A 120.2
C10 C9 C8 121.2(8)
C10 C9 H9A 119.4
C8 C9 H9A 119.4
C9 C10 C11 120.3(7)
C9 C10 H10A 119.8
C11 C10 H10A 119.8
C10 C11 C12 119.5(7)
C10 C11 H11A 120.2
C12 C11 H11A 120.2
C7 C12 C11 120.1(7)
C7 C12 H12A 120.0
C11 C12 H12A 120.0
C14 C13 C18 120.3(7)
C14 C13 P2 119.1(6)
C18 C13 P2 120.4(6)
C13 C14 C15 119.3(10)
C13 C14 H14A 120.3
C15 C14 H14A 120.3
C16 C15 C14 120.0(11)
C16 C15 H15A 120.0
C14 C15 H15A 120.0
C17 C16 C15 120.4(9)
C17 C16 H16A 119.8
C15 C16 H16A 119.8
C16 C17 C18 121.3(11)
C16 C17 H17A 119.3
C18 C17 H17A 119.3
C13 C18 C17 118.7(10)
C13 C18 H18A 120.7
C17 C18 H18A 120.7
C20 C19 C24 120.1(7)
C20 C19 P2 118.9(6)
C24 C19 P2 121.0(6)
C19 C20 C21 119.3(8)
C19 C20 H20A 120.3
C21 C20 H20A 120.3
C22 C21 C20 120.8(9)
C22 C21 H21A 119.6
C20 C21 H21A 119.6
C23 C22 C21 119.5(8)
C23 C22 H22A 120.2
C21 C22 H22A 120.2
C22 C23 C24 120.6(9)
C22 C23 H23A 119.7
C24 C23 H23A 119.7
C23 C24 C19 119.7(8)
C23 C24 H24A 120.2
C19 C24 H24A 120.2
C26 C25 C30 119.4(6)
C26 C25 P3 119.6(5)
C30 C25 P3 120.9(5)
C25 C26 C27 120.4(7)
C25 C26 H26A 119.8
C27 C26 H26A 119.8
C26 C27 C28 119.8(7)
C26 C27 H27A 120.1
C28 C27 H27A 120.1
C29 C28 C27 119.9(7)
C29 C28 H28A 120.0
C27 C28 H28A 120.0
C28 C29 C30 120.6(7)
C28 C29 H29A 119.7
C30 C29 H29A 119.7
C29 C30 C25 119.8(7)
C29 C30 H30A 120.1
C25 C30 H30A 120.1
C36 C31 C32 120.6(6)
C36 C31 P3 121.8(5)
C32 C31 P3 117.5(5)
C33 C32 C31 119.3(7)
C33 C32 H32A 120.4
C31 C32 H32A 120.4
C32 C33 C34 120.7(8)
C32 C33 H33A 119.7
C34 C33 H33A 119.7
C33 C34 C35 119.3(7)
C33 C34 H34A 120.3
C35 C34 H34A 120.3
C36 C35 C34 119.9(7)
C36 C35 H35A 120.1
C34 C35 H35A 120.1
C31 C36 C35 120.2(7)
C31 C36 H36A 119.9
C35 C36 H36A 119.9
C38 C37 C42 119.0(6)
C38 C37 P4 123.5(5)
C42 C37 P4 117.5(5)
C37 C38 C39 120.5(8)
C37 C38 H38A 119.8
C39 C38 H38A 119.8
C40 C39 C38 120.6(8)
C40 C39 H39A 119.7
C38 C39 H39A 119.7
C39 C40 C41 120.0(7)
C39 C40 H40A 120.0
C41 C40 H40A 120.0
C40 C41 C42 119.5(7)
C40 C41 H41A 120.3
C42 C41 H41A 120.3
C37 C42 C41 120.4(7)
C37 C42 H42A 119.8
C41 C42 H42A 119.8
C48 C43 C44 119.5(6)
C48 C43 P4 119.5(5)
C44 C43 P4 121.0(5)
C45 C44 C43 118.9(7)
C45 C44 H44A 120.5
C43 C44 H44A 120.5
C44 C45 C46 121.3(8)
C44 C45 H45A 119.3
C46 C45 H45A 119.3
C47 C46 C45 119.8(8)
C47 C46 H46A 120.1
C45 C46 H46A 120.1
C46 C47 C48 120.0(8)
C46 C47 H47A 120.0
C48 C47 H47A 120.0
C43 C48 C47 120.5(7)
C43 C48 H48A 119.8
C47 C48 H48A 119.8
O5 C49 C50 107.1(7)
O5 C49 H49A 110.3
C50 C49 H49A 110.3
O5 C49 H49B 110.3
C50 C49 H49B 110.3
H49A C49 H49B 108.5
C49 C50 C51 103.8(8)
C49 C50 H50A 111.0
C51 C50 H50A 111.0
C49 C50 H50B 111.0
C51 C50 H50B 111.0
H50A C50 H50B 109.0
C52 C51 C50 103.4(8)
C52 C51 H51A 111.1
C50 C51 H51A 111.1
C52 C51 H51B 111.1
C50 C51 H51B 111.1
H51A C51 H51B 109.0
O5 C52 C51 106.2(9)
O5 C52 H52A 110.5
C51 C52 H52A 110.5
O5 C52 H52C 110.5
C51 C52 H52C 110.5
H52A C52 H52C 108.7
C49 O5 C52 105.0(7)

loop_
_geom_bond_atom_site_label_1
_geom_bond_atom_site_label_2
_geom_bond_distance
U1 S2 2.8491(13)
U1 S4 2.8611(12)
U1 S6 2.8774(11)
U1 S8 2.9021(11)
U1 S7 2.9142(13)
U1 S3 2.9354(13)
U1 S5 2.9406(13)
U1 S1 2.9574(12)
S1 P1 2.085(2)
S3 P2 2.069(2)
S5 P3 2.088(2)
S7 P4 2.069(2)
S2 P1 2.076(2)
S4 P2 2.090(2)
S6 P3 2.113(2)
S8 P4 2.099(2)
P1 C7 1.809(7)
P1 C1 1.811(7)
P2 C19 1.807(7)
P2 C13 1.809(7)
P3 C25 1.807(7)
P3 C31 1.822(7)
P4 C37 1.808(7)
P4 C43 1.809(7)
C1 C6 1.376(11)
C1 C2 1.398(11)
C2 C3 1.400(11)
C2 H2A 0.9500
C3 C4 1.363(15)
C3 H3A 0.9500
C4 C5 1.378(15)
C4 H4A 0.9500
C5 C6 1.390(12)
C5 H5A 0.9500
C6 H6A 0.9500
C7 C12 1.387(10)
C7 C8 1.387(10)
C8 C9 1.395(11)
C8 H8A 0.9500
C9 C10 1.347(12)
C9 H9A 0.9500
C10 C11 1.383(12)
C10 H10A 0.9500
C11 C12 1.402(11)
C11 H11A 0.9500
C12 H12A 0.9500
C13 C14 1.388(11)
C13 C18 1.390(11)
C14 C15 1.394(12)
C14 H14A 0.9500
C15 C16 1.377(18)
C15 H15A 0.9500
C16 C17 1.352(19)
C16 H16A 0.9500
C17 C18 1.391(13)
C17 H17A 0.9500
C18 H18A 0.9500
C19 C20 1.383(10)
C19 C24 1.394(11)
C20 C21 1.390(11)
C20 H20A 0.9500
C21 C22 1.383(15)
C21 H21A 0.9500
C22 C23 1.376(14)
C22 H22A 0.9500
C23 C24 1.383(11)
C23 H23A 0.9500
C24 H24A 0.9500
C25 C26 1.382(10)
C25 C30 1.399(9)
C26 C27 1.383(10)
C26 H26A 0.9500
C27 C28 1.395(12)
C27 H27A 0.9500
C28 C29 1.368(12)
C28 H28A 0.9500
C29 C30 1.384(11)
C29 H29A 0.9500
C30 H30A 0.9500
C31 C36 1.378(9)
C31 C32 1.389(10)
C32 C33 1.384(10)
C32 H32A 0.9500
C33 C34 1.391(11)
C33 H33A 0.9500
C34 C35 1.395(12)
C34 H34A 0.9500
C35 C36 1.385(10)
C35 H35A 0.9500
C36 H36A 0.9500
C37 C38 1.379(10)
C37 C42 1.382(10)
C38 C39 1.384(11)
C38 H38A 0.9500
C39 C40 1.363(12)
C39 H39A 0.9500
C40 C41 1.383(11)
C40 H40A 0.9500
C41 C42 1.396(10)
C41 H41A 0.9500
C42 H42A 0.9500
C43 C48 1.381(10)
C43 C44 1.399(9)
C44 C45 1.382(11)
C44 H44A 0.9500
C45 C46 1.382(13)
C45 H45A 0.9500
C46 C47 1.362(13)
C46 H46A 0.9500
C47 C48 1.396(11)
C47 H47A 0.9500
C48 H48A 0.9500
C49 O5 1.395(12)
C49 C50 1.517(12)
C49 H49A 0.9900
C49 H49B 0.9900
C50 C51 1.523(13)
C50 H50A 0.9900
C50 H50B 0.9900
C51 C52 1.519(15)
C51 H51A 0.9900
C51 H51B 0.9900
C52 O5 1.426(13)
C52 H52A 0.9900
C52 H52C 0.9900

loop_
_geom_torsion_atom_site_label_1
_geom_torsion_atom_site_label_2
_geom_torsion_atom_site_label_3
_geom_torsion_atom_site_label_4
_geom_torsion
S2 U1 S1 P1 -6.47(6)
S4 U1 S1 P1 93.84(6)
S6 U1 S1 P1 -102.27(6)
S8 U1 S1 P1 173.43(6)
S7 U1 S1 P1 173.93(7)
S3 U1 S1 P1 44.12(8)
S5 U1 S1 P1 -54.18(8)
S2 U1 S3 P2 103.49(7)
S4 U1 S3 P2 2.98(6)
S6 U1 S3 P2 -179.29(6)
S8 U1 S3 P2 -93.89(6)
S7 U1 S3 P2 -45.22(8)
S5 U1 S3 P2 -176.13(7)
S1 U1 S3 P2 54.42(8)
S2 U1 S5 P3 -91.95(6)
S4 U1 S5 P3 -175.17(6)
S6 U1 S5 P3 3.88(6)
S8 U1 S5 P3 104.62(6)
S7 U1 S5 P3 56.75(8)
S3 U1 S5 P3 -173.90(7)
S1 U1 S5 P3 -45.35(8)
S2 U1 S7 P4 176.64(6)
S4 U1 S7 P4 -100.47(7)
S6 U1 S7 P4 97.31(6)
S8 U1 S7 P4 -3.14(6)
S3 U1 S7 P4 -53.45(8)
S5 U1 S7 P4 46.44(8)
S1 U1 S7 P4 177.21(7)
S4 U1 S2 P1 -68.48(7)
S6 U1 S2 P1 81.84(7)
S8 U1 S2 P1 -173.38(7)
S7 U1 S2 P1 7.04(9)
S3 U1 S2 P1 -138.80(7)
S5 U1 S2 P1 153.75(7)
S1 U1 S2 P1 6.48(6)
S2 U1 S4 P2 -77.35(7)
S6 U1 S4 P2 -179.96(7)
S8 U1 S4 P2 72.87(6)
S7 U1 S4 P2 143.83(7)
S3 U1 S4 P2 -2.94(6)
S5 U1 S4 P2 -1.74(9)
S1 U1 S4 P2 -147.83(7)
S2 U1 S6 P3 71.11(6)
S4 U1 S6 P3 174.91(7)
S8 U1 S6 P3 -78.92(6)
S7 U1 S6 P3 -149.35(6)
S3 U1 S6 P3 -0.82(9)
S5 U1 S6 P3 -3.84(6)
S1 U1 S6 P3 142.62(6)
S2 U1 S8 P4 -176.62(7)
S4 U1 S8 P4 77.61(6)
S6 U1 S8 P4 -73.20(6)
S7 U1 S8 P4 3.09(6)
S3 U1 S8 P4 148.84(6)
S5 U1 S8 P4 -144.01(6)
S1 U1 S8 P4 3.57(8)
U1 S2 P1 C7 -128.7(2)
U1 S2 P1 C1 114.3(2)
U1 S2 P1 S1 -9.41(9)
U1 S1 P1 C7 129.8(2)
U1 S1 P1 C1 -113.8(2)
U1 S1 P1 S2 9.08(8)
U1 S3 P2 C19 -126.1(2)
U1 S3 P2 C13 117.2(3)
U1 S3 P2 S4 -4.15(8)
U1 S4 P2 C19 126.8(2)
U1 S4 P2 C13 -116.9(2)
U1 S4 P2 S3 4.26(9)
U1 S5 P3 C25 116.8(2)
U1 S5 P3 C31 -126.4(2)
U1 S5 P3 S6 -5.40(8)
U1 S6 P3 C25 -116.6(2)
U1 S6 P3 C31 127.4(2)
U1 S6 P3 S5 5.52(8)
U1 S7 P4 C37 -118.7(2)
U1 S7 P4 C43 127.3(2)
U1 S7 P4 S8 4.41(8)
U1 S8 P4 C37 119.9(2)
U1 S8 P4 C43 -126.4(2)
U1 S8 P4 S7 -4.43(8)
C7 P1 C1 C6 -91.4(7)
S2 P1 C1 C6 28.0(7)
S1 P1 C1 C6 151.4(6)
C7 P1 C1 C2 84.9(6)
S2 P1 C1 C2 -155.7(5)
S1 P1 C1 C2 -32.3(6)
C6 C1 C2 C3 -0.7(11)
P1 C1 C2 C3 -177.1(6)
C1 C2 C3 C4 0.5(13)
C2 C3 C4 C5 -0.9(14)
C3 C4 C5 C6 1.5(15)
C2 C1 C6 C5 1.3(13)
P1 C1 C6 C5 177.7(7)
C4 C5 C6 C1 -1.7(15)
C1 P1 C7 C12 -16.7(7)
S2 P1 C7 C12 -135.9(6)
S1 P1 C7 C12 102.9(7)
C1 P1 C7 C8 165.4(7)
S2 P1 C7 C8 46.2(7)
S1 P1 C7 C8 -75.1(7)
C12 C7 C8 C9 -2.4(13)
P1 C7 C8 C9 175.6(7)
C7 C8 C9 C10 0.7(15)
C8 C9 C10 C11 0.5(15)
C9 C10 C11 C12 0.1(14)
C8 C7 C12 C11 3.0(13)
P1 C7 C12 C11 -174.9(7)
C10 C11 C12 C7 -1.8(14)
C19 P2 C13 C14 -46.9(7)
S3 P2 C13 C14 72.7(6)
S4 P2 C13 C14 -165.5(5)
C19 P2 C13 C18 138.6(6)
S3 P2 C13 C18 -101.8(6)
S4 P2 C13 C18 20.0(7)
C18 C13 C14 C15 -0.2(12)
P2 C13 C14 C15 -174.8(7)
C13 C14 C15 C16 1.2(14)
C14 C15 C16 C17 -1.6(16)
C15 C16 C17 C18 1.1(17)
C14 C13 C18 C17 -0.4(12)
P2 C13 C18 C17 174.1(7)
C16 C17 C18 C13 -0.1(15)
C13 P2 C19 C20 -44.5(7)
S3 P2 C19 C20 -163.4(6)
S4 P2 C19 C20 74.2(6)
C13 P2 C19 C24 138.3(7)
S3 P2 C19 C24 19.4(7)
S4 P2 C19 C24 -103.1(6)
C24 C19 C20 C21 0.2(12)
P2 C19 C20 C21 -177.1(7)
C19 C20 C21 C22 0.6(14)
C20 C21 C22 C23 -0.9(15)
C21 C22 C23 C24 0.3(15)
C22 C23 C24 C19 0.5(15)
C20 C19 C24 C23 -0.8(13)
P2 C19 C24 C23 176.4(7)
C31 P3 C25 C26 -92.6(6)
S5 P3 C25 C26 27.1(6)
S6 P3 C25 C26 149.4(5)
C31 P3 C25 C30 82.9(6)
S5 P3 C25 C30 -157.4(5)
S6 P3 C25 C30 -35.1(6)
C30 C25 C26 C27 0.2(11)
P3 C25 C26 C27 175.8(6)
C25 C26 C27 C28 0.5(12)
C26 C27 C28 C29 -1.3(12)
C27 C28 C29 C30 1.4(12)
C28 C29 C30 C25 -0.8(12)
C26 C25 C30 C29 -0.1(11)
P3 C25 C30 C29 -175.6(6)
C25 P3 C31 C36 -20.1(7)
S5 P3 C31 C36 -139.5(5)
S6 P3 C31 C36 98.6(6)
C25 P3 C31 C32 165.4(6)
S5 P3 C31 C32 45.9(6)
S6 P3 C31 C32 -75.9(6)
C36 C31 C32 C33 0.9(11)
P3 C31 C32 C33 175.5(6)
C31 C32 C33 C34 -0.5(13)
C32 C33 C34 C35 -0.2(13)
C33 C34 C35 C36 0.5(12)
C32 C31 C36 C35 -0.7(11)
P3 C31 C36 C35 -175.0(6)
C34 C35 C36 C31 0.0(11)
C43 P4 C37 C38 -116.8(6)
S7 P4 C37 C38 125.4(6)
S8 P4 C37 C38 1.9(7)
C43 P4 C37 C42 61.9(6)
S7 P4 C37 C42 -55.9(6)
S8 P4 C37 C42 -179.3(5)
C42 C37 C38 C39 0.1(12)
P4 C37 C38 C39 178.9(7)
C37 C38 C39 C40 1.1(13)
C38 C39 C40 C41 -2.3(13)
C39 C40 C41 C42 2.3(12)
C38 C37 C42 C41 -0.1(11)
P4 C37 C42 C41 -178.9(6)
C40 C41 C42 C37 -1.1(11)
C37 P4 C43 C48 39.8(6)
S7 P4 C43 C48 159.3(5)
S8 P4 C43 C48 -78.1(6)
C37 P4 C43 C44 -141.6(6)
S7 P4 C43 C44 -22.0(7)
S8 P4 C43 C44 100.6(6)
C48 C43 C44 C45 0.2(12)
P4 C43 C44 C45 -178.4(7)
C43 C44 C45 C46 0.3(14)
C44 C45 C46 C47 -1.1(15)
C45 C46 C47 C48 1.4(14)
C44 C43 C48 C47 0.1(11)
P4 C43 C48 C47 178.8(6)
C46 C47 C48 C43 -0.9(13)
O5 C49 C50 C51 22.0(10)
C49 C50 C51 C52 0.8(10)
C50 C51 C52 O5 -22.7(12)
C50 C49 O5 C52 -37.3(11)
C51 C52 O5 C49 37.6(12)
